data_7160808
loop_
_publ_author_name
'Harders, Patrick'
'Raeker, Tim'
'Pietsch, Lorenz'
'N&#xe4;ther, Christian'
'Hartke, Bernd'
'McConnell, Anna J.'

_publ_section_title
;
 Diastereoselective amidoboronate formation and transformation from a
 <i>rac</i> to a different <i>meso</i> amidoboronate <i>via</i> dynamic
 C-C bonds.
;
_journal_issue 44
_journal_name_full 'Organic &amp; biomolecular chemistry'
_journal_page_first 10174
_journal_page_last 10185
_journal_paper_doi 10.1039/d5ob01479d
_journal_volume 23
_journal_year 2025
_chemical_formula_moiety 'C19 H12 B Cl F N O2'
_chemical_formula_sum 'C19 H12 B Cl F N O2'
_chemical_formula_weight 351.56
_space_group_crystal_system monoclinic
_space_group_IT_number 14
_space_group_name_Hall '-P 2ybc'
_space_group_name_H-M_alt 'P 1 21/c 1'
_atom_sites_solution_hydrogens geom
_atom_sites_solution_primary dual
_audit_creation_date 2024-08-30
_audit_creation_method
;
Olex2 1.3-ac4
(compiled 2020.11.27 svn.r5f609507 for Rigaku Oxford Diffraction, GUI svn.r6214)
;
_audit_update_record
;
2025-01-08 deposited with the CCDC.	2025-10-15 downloaded from the CCDC.
;
_cell_angle_alpha 90
_cell_angle_beta 116.8175(15)
_cell_angle_gamma 90
_cell_formula_units_Z 4
_cell_length_a 10.93061(14)
_cell_length_b 15.29640(15)
_cell_length_c 10.61622(12)
_cell_measurement_reflns_used 12807
_cell_measurement_temperature 100.00(10)
_cell_measurement_theta_max 79.9840
_cell_measurement_theta_min 4.5340
_cell_volume 1584.11(4)
_computing_cell_refinement 'CrysAlisPro 1.171.43.136a (Rigaku OD, 2024)'
_computing_data_collection 'CrysAlisPro 1.171.43.136a (Rigaku OD, 2024)'
_computing_data_reduction 'CrysAlisPro 1.171.43.136a (Rigaku OD, 2024)'
_computing_molecular_graphics 'Olex2 1.3-ac4 (Dolomanov et al., 2009)'
_computing_publication_material 'Olex2 1.3-ac4 (Dolomanov et al., 2009)'
_computing_structure_refinement 'SHELXL 2016/6 (Sheldrick, 2015)'
_computing_structure_solution 'SHELXT 2014/4 (Sheldrick, 2014)'
_diffrn_ambient_environment N~2~
_diffrn_ambient_temperature 100.00(10)
_diffrn_detector 'Hybrid Pixel Array Detector'
_diffrn_detector_area_resol_mean 10.0000
_diffrn_detector_type HyPix
_diffrn_measured_fraction_theta_full 1.000
_diffrn_measured_fraction_theta_max 0.980
_diffrn_measurement_details
;
List of Runs (angles in degrees, time in seconds):

  # Type    Start    End  Width  t~exp~   \w     \q     \k     \f   Frames
#--------------------------------------------------------------------------
  1  \w    -67.00   0.00   0.50    0.60    --  -42.22 105.00-100.00  134
  2  \w    -67.00   0.00   0.50    0.60    --  -42.22 105.00-100.00  134
  3  \w     22.00  79.00   0.50    0.60    --   42.22-105.00 159.00  114
  4  \w   -158.00-102.00   0.50    2.40    --  -96.00-105.00 159.00  112
  5  \w     44.00  92.00   0.50    2.40    --  117.50-105.00 159.00   96
  6  \w     27.00  59.00   0.50    0.60    --   42.22  58.00 153.48   64
  7  \w    -35.00  19.00   0.50    0.60    --   42.22 -38.00 150.00  108
  8  \w     26.00  54.00   0.50    0.60    --   42.22  61.00   1.85   56
  9  \w     26.00  54.00   0.50    0.60    --   42.22  61.00  30.60   56
 10  \w     27.00  59.00   0.50    0.60    --   42.22  58.00  96.69   64
 11  \w    -35.00  19.00   0.50    0.60    --   42.22 -38.00  90.00  108
 12  \w     34.00  88.00   0.50    0.60    --   42.22-125.00 -90.00  108
 13  \w     26.00  54.00   0.50    0.60    --   42.22  61.00  51.07   56
 14  \w     26.00  54.00   0.50    0.60    --   42.22  61.00 -86.99   56
 15  \w   -136.00 -81.00   0.50    2.40    --  -96.00 -15.00 150.00  110
 16  \w   -136.00 -81.00   0.50    2.40    --  -96.00 -15.00-120.00  110
 17  \w   -136.00 -81.00   0.50    2.40    --  -96.00 -15.00-150.00  110
 18  \w    103.00 136.00   0.50    2.40    --  117.50  15.00-180.00   66
 19  \w    103.00 136.00   0.50    2.40    --  117.50  15.00 -60.00   66
 20  \w     44.00  75.00   0.50    2.40    --  117.50 -77.00 150.00   62
 21  \w     44.00  75.00   0.50    2.40    --  117.50 -77.00 -90.00   62
 22  \w     44.00  75.00   0.50    2.40    --  117.50 -77.00 -30.00   62
 23  \w    105.00 178.00   0.50    2.40    --  117.50  45.00-180.00  146
 24  \w     44.00  75.00   0.50    2.40    --  117.50 -77.00-120.00   62
 25  \w     44.00  75.00   0.50    2.40    --  117.50 -77.00-180.00   62
 26  \w     46.00 101.00   0.50    2.40    --  117.50-125.00-120.00  110
 27  \w    104.00 166.00   0.50    2.40    --  117.50  30.00   0.00  124
 28  \w     44.00  75.00   0.50    2.40    --  117.50 -77.00   0.00   62
 29  \w    124.00 178.00   0.50    2.40    --  117.50  77.00-120.00  108
 30  \w     46.00 101.00   0.50    2.40    --  117.50-125.00 -60.00  110
 31  \w    103.00 136.00   0.50    2.40    --  117.50  15.00  90.00   66
 32  \w    112.00 178.00   0.50    2.40    --  117.50 125.00 -30.00  132
 33  \w     44.00  93.00   0.50    2.40    --  117.50 -97.00-129.75   98
 34  \w     46.00 101.00   0.50    2.40    --  117.50-125.00 -90.00  110
 35  \w     44.00  92.00   0.50    2.40    --  117.50 -95.00-180.00   96
 36  \w    103.00 136.00   0.50    2.40    --  117.50  15.00 -30.00   66
 37  \w    103.00 136.00   0.50    2.40    --  117.50  15.00 120.00   66
 38  \w    123.00 178.00   0.50    2.40    --  117.50 105.00-100.00  110
 39  \w    -19.00  35.00   0.50    0.60    --  -42.22  38.00-120.00  108
 40  \w     27.00  59.00   0.50    0.60    --   42.22  58.00-173.74   64
 41  \w     26.00  54.00   0.50    0.60    --   42.22  61.00 121.45   56
 42  \w      1.00  65.00   0.50    0.60    --   42.22 -77.00   0.00  128
 43  \w     27.00  57.00   0.50    0.60    --   42.22  60.00 -46.11   60
 44  \w     28.00  60.00   0.50    0.60    --   42.22  56.00-110.93   64
 45  \w     27.00  57.00   0.50    0.60    --   42.22  60.00-136.92   60
;
_diffrn_measurement_device 'four-circle diffractometer'
_diffrn_measurement_device_type 'XtaLAB Synergy, Dualflex, HyPix'
_diffrn_measurement_method '\w scans'
_diffrn_orient_matrix_type 'CrysAlisPro convention (1999,Acta A55,543-557)'
_diffrn_orient_matrix_UB_11 -0.0429700000
_diffrn_orient_matrix_UB_12 0.0847938000
_diffrn_orient_matrix_UB_13 0.0476346000
_diffrn_orient_matrix_UB_21 0.1254004000
_diffrn_orient_matrix_UB_22 0.0473102000
_diffrn_orient_matrix_UB_23 0.0022638000
_diffrn_orient_matrix_UB_31 -0.0858763000
_diffrn_orient_matrix_UB_32 0.0267229000
_diffrn_orient_matrix_UB_33 -0.1554392000
_diffrn_radiation_monochromator mirror
_diffrn_radiation_probe x-ray
_diffrn_radiation_type 'Cu K\a'
_diffrn_radiation_wavelength 1.54184
_diffrn_reflns_av_R_equivalents 0.0198
_diffrn_reflns_av_unetI/netI 0.0153
_diffrn_reflns_Laue_measured_fraction_full 1.000
_diffrn_reflns_Laue_measured_fraction_max 0.980
_diffrn_reflns_limit_h_max 13
_diffrn_reflns_limit_h_min -13
_diffrn_reflns_limit_k_max 19
_diffrn_reflns_limit_k_min -19
_diffrn_reflns_limit_l_max 11
_diffrn_reflns_limit_l_min -13
_diffrn_reflns_number 16948
_diffrn_reflns_point_group_measured_fraction_full 1.000
_diffrn_reflns_point_group_measured_fraction_max 0.980
_diffrn_reflns_theta_full 67.684
_diffrn_reflns_theta_max 80.294
_diffrn_reflns_theta_min 4.533
_diffrn_source 'micro-focus sealed X-ray tube'
_diffrn_source_type 'PhotonJet (Cu) X-ray Source'
_exptl_absorpt_coefficient_mu 2.342
_exptl_absorpt_correction_T_max 1.00000
_exptl_absorpt_correction_T_min 0.83978
_exptl_absorpt_correction_type multi-scan
_exptl_absorpt_process_details
;
CrysAlisPro 1.171.43.136a (Rigaku Oxford Diffraction, 2024)
Empirical absorption correction using spherical harmonics,
implemented in SCALE3 ABSPACK scaling algorithm.
;
_exptl_crystal_colour 'clear yellow'
_exptl_crystal_density_diffrn 1.474
_exptl_crystal_description block
_exptl_crystal_F_000 720
_exptl_crystal_size_max 0.18
_exptl_crystal_size_mid 0.1
_exptl_crystal_size_min 0.06
_refine_diff_density_max 0.302
_refine_diff_density_min -0.227
_refine_diff_density_rms 0.042
_refine_ls_extinction_method none
_refine_ls_goodness_of_fit_ref 1.072
_refine_ls_hydrogen_treatment constr
_refine_ls_matrix_type full
_refine_ls_number_parameters 226
_refine_ls_number_reflns 3397
_refine_ls_number_restraints 0
_refine_ls_restrained_S_all 1.072
_refine_ls_R_factor_all 0.0297
_refine_ls_R_factor_gt 0.0289
_refine_ls_shift/su_max 0.000
_refine_ls_shift/su_mean 0.000
_refine_ls_structure_factor_coef Fsqd
_refine_ls_weighting_details 'w=1/[\s^2^(Fo^2^)+(0.0419P)^2^+0.5648P] where P=(Fo^2^+2Fc^2^)/3'
_refine_ls_weighting_scheme calc
_refine_ls_wR_factor_gt 0.0788
_refine_ls_wR_factor_ref 0.0793
_reflns_Friedel_coverage 0.000
_reflns_number_gt 3285
_reflns_number_total 3397
_reflns_threshold_expression 'I > 2\s(I)'
_cod_data_source_file d5ob01479d2.cif
_cod_data_source_block mcconnell41
_cod_depositor_comments 'Adding full bibliography for 7160807--7160809.cif.'
_cod_database_code 7160808
_shelx_shelxl_version_number 2016/6
_chemical_oxdiff_formula C19H12BClFNO2
_chemical_oxdiff_usercomment 'Patrick Harders PH-66'
_shelx_space_group_comment
;
The symmetry employed for this shelxl refinement is uniquely defined
by the following loop, which should always be used as a source of
symmetry information in preference to the above space-group names.
They are only intended as comments.
;
_reflns_odcompleteness_completeness 99.82
_reflns_odcompleteness_iscentric 1
_reflns_odcompleteness_theta 74.33
_olex2_refinement_description
;
1. Fixed Uiso
 At 1.2 times of:
  All C(H) groups
2.a Aromatic/amide H refined with riding coordinates:
 C2(H2), C3(H3), C4(H4), C5(H5), C7(H7), C10(H10), C11(H11), C12(H12),
 C15(H15), C16(H16), C18(H18), C19(H19)
;
_olex2_submission_special_instructions 'No special instructions were received'
_oxdiff_exptl_absorpt_empirical_details
;
Empirical correction (ABSPACK) includes:
- Absorption correction using spherical harmonics
- Frame scaling
;
_oxdiff_exptl_absorpt_empirical_full_max 1.257
_oxdiff_exptl_absorpt_empirical_full_min 0.832

loop_
_space_group_symop_operation_xyz
'x, y, z'
'-x, y+1/2, -z+1/2'
'-x, -y, -z'
'x, -y-1/2, z-1/2'

loop_
_atom_site_label
_atom_site_type_symbol
_atom_site_fract_x
_atom_site_fract_y
_atom_site_fract_z
_atom_site_U_iso_or_equiv
_atom_site_adp_type
_atom_site_occupancy
_atom_site_site_symmetry_order
_atom_site_calc_flag
_atom_site_refinement_flags_posn
_atom_site_refinement_flags_adp
_atom_site_refinement_flags_occupancy
_atom_site_disorder_assembly
_atom_site_disorder_group
B1 B 0.45580(13) 0.33968(8) 0.53801(13) 0.0193(2) Uani 1 1 d . . . . .
O1 O 0.33153(8) 0.36731(5) 0.41356(8) 0.02129(17) Uani 1 1 d . . . . .
O2 O 0.41999(8) 0.26208(5) 0.59449(8) 0.02031(17) Uani 1 1 d . . . . .
C1 C 0.23016(11) 0.31151(7) 0.40499(11) 0.0201(2) Uani 1 1 d . . . . .
C2 C 0.09406(12) 0.31227(8) 0.30739(12) 0.0241(2) Uani 1 1 d . . . . .
H2 H 0.059202 0.354129 0.233362 0.029 Uiso 1 1 calc R U . . .
C3 C 0.00922(12) 0.24857(9) 0.32208(12) 0.0264(3) Uani 1 1 d . . . . .
H3 H -0.084868 0.246434 0.255480 0.032 Uiso 1 1 calc R U . . .
C4 C 0.05965(12) 0.18866(8) 0.43166(13) 0.0269(3) Uani 1 1 d . . . . .
H4 H -0.000726 0.146923 0.439856 0.032 Uiso 1 1 calc R U . . .
C5 C 0.19854(12) 0.18860(8) 0.53081(13) 0.0241(2) Uani 1 1 d . . . . .
H5 H 0.233492 0.148191 0.606932 0.029 Uiso 1 1 calc R U . . .
C6 C 0.28190(11) 0.24971(7) 0.51284(12) 0.0195(2) Uani 1 1 d . . . . .
N1 N 0.50810(10) 0.42264(6) 0.65777(9) 0.01896(19) Uani 1 1 d . . . . .
C7 C 0.62785(11) 0.45003(8) 0.67764(11) 0.0206(2) Uani 1 1 d . . . . .
H7 H 0.675010 0.496782 0.739450 0.025 Uiso 1 1 calc R U . . .
C8 C 0.68264(11) 0.40243(8) 0.59646(11) 0.0209(2) Uani 1 1 d . . . . .
C9 C 0.80510(12) 0.41553(8) 0.58967(13) 0.0243(2) Uani 1 1 d . . . . .
F1 F 0.89156(7) 0.47889(5) 0.66825(9) 0.03304(18) Uani 1 1 d . . . . .
C10 C 0.84043(12) 0.36342(8) 0.50471(13) 0.0272(3) Uani 1 1 d . . . . .
H10 H 0.923740 0.372827 0.499082 0.033 Uiso 1 1 calc R U . . .
C11 C 0.75147(13) 0.29713(9) 0.42790(13) 0.0268(3) Uani 1 1 d . . . . .
H11 H 0.775333 0.260486 0.370144 0.032 Uiso 1 1 calc R U . . .
C12 C 0.62740(12) 0.28279(8) 0.43328(12) 0.0237(2) Uani 1 1 d . . . . .
H12 H 0.567996 0.236983 0.379774 0.028 Uiso 1 1 calc R U . . .
C13 C 0.59211(11) 0.33592(7) 0.51718(11) 0.0203(2) Uani 1 1 d . . . . .
C14 C 0.43519(11) 0.46049(7) 0.72712(11) 0.0194(2) Uani 1 1 d . . . . .
C15 C 0.32698(13) 0.41367(8) 0.72995(13) 0.0248(2) Uani 1 1 d . . . . .
H15 H 0.301989 0.358496 0.684287 0.030 Uiso 1 1 calc R U . . .
C16 C 0.25550(12) 0.44715(8) 0.79905(13) 0.0247(2) Uani 1 1 d . . . . .
H16 H 0.181204 0.415601 0.800305 0.030 Uiso 1 1 calc R U . . .
C17 C 0.29427(12) 0.52717(8) 0.86598(11) 0.0214(2) Uani 1 1 d . . . . .
Cl1 Cl 0.20806(3) 0.56753(2) 0.95765(3) 0.02592(9) Uani 1 1 d . . . . .
C18 C 0.39953(12) 0.57557(8) 0.86239(12) 0.0231(2) Uani 1 1 d . . . . .
H18 H 0.423675 0.630852 0.907823 0.028 Uiso 1 1 calc R U . . .
C19 C 0.46936(11) 0.54236(8) 0.79161(12) 0.0218(2) Uani 1 1 d . . . . .
H19 H 0.540753 0.575489 0.787020 0.026 Uiso 1 1 calc R U . . .

loop_
_atom_site_aniso_label
_atom_site_aniso_U_11
_atom_site_aniso_U_22
_atom_site_aniso_U_33
_atom_site_aniso_U_23
_atom_site_aniso_U_13
_atom_site_aniso_U_12
B1 0.0192(6) 0.0217(6) 0.0169(5) 0.0006(4) 0.0081(5) 0.0000(4)
O1 0.0182(4) 0.0250(4) 0.0190(4) 0.0033(3) 0.0069(3) -0.0012(3)
O2 0.0180(4) 0.0221(4) 0.0201(4) 0.0025(3) 0.0080(3) 0.0000(3)
C1 0.0203(5) 0.0239(5) 0.0183(5) -0.0032(4) 0.0107(4) -0.0018(4)
C2 0.0209(5) 0.0336(6) 0.0181(5) -0.0020(4) 0.0090(4) 0.0014(4)
C3 0.0191(5) 0.0378(7) 0.0242(6) -0.0101(5) 0.0113(4) -0.0039(5)
C4 0.0250(6) 0.0287(6) 0.0337(6) -0.0079(5) 0.0191(5) -0.0056(5)
C5 0.0264(6) 0.0228(6) 0.0283(6) -0.0013(4) 0.0171(5) -0.0003(4)
C6 0.0188(5) 0.0219(5) 0.0195(5) -0.0034(4) 0.0102(4) 0.0003(4)
N1 0.0188(4) 0.0215(5) 0.0164(4) 0.0024(3) 0.0078(4) 0.0001(3)
C7 0.0188(5) 0.0223(5) 0.0187(5) 0.0037(4) 0.0068(4) 0.0004(4)
C8 0.0196(5) 0.0230(5) 0.0194(5) 0.0052(4) 0.0083(4) 0.0027(4)
C9 0.0187(5) 0.0258(6) 0.0270(6) 0.0055(5) 0.0089(4) 0.0008(4)
F1 0.0208(3) 0.0340(4) 0.0443(4) -0.0042(3) 0.0146(3) -0.0055(3)
C10 0.0216(5) 0.0335(6) 0.0303(6) 0.0091(5) 0.0150(5) 0.0056(5)
C11 0.0273(6) 0.0327(6) 0.0243(6) 0.0050(5) 0.0152(5) 0.0072(5)
C12 0.0245(6) 0.0268(6) 0.0208(5) 0.0028(4) 0.0109(4) 0.0019(4)
C13 0.0196(5) 0.0238(5) 0.0171(5) 0.0052(4) 0.0078(4) 0.0023(4)
C14 0.0194(5) 0.0233(5) 0.0150(5) 0.0018(4) 0.0072(4) 0.0011(4)
C15 0.0277(6) 0.0248(6) 0.0258(6) -0.0054(4) 0.0155(5) -0.0056(5)
C16 0.0254(6) 0.0276(6) 0.0252(6) -0.0019(5) 0.0151(5) -0.0036(5)
C17 0.0226(5) 0.0249(5) 0.0164(5) 0.0025(4) 0.0085(4) 0.0051(4)
Cl1 0.02641(16) 0.02975(16) 0.02353(15) -0.00130(10) 0.01297(12) 0.00566(10)
C18 0.0236(6) 0.0208(5) 0.0224(5) -0.0003(4) 0.0080(4) 0.0014(4)
C19 0.0197(5) 0.0222(5) 0.0218(5) 0.0022(4) 0.0078(4) -0.0006(4)

loop_
_atom_type_symbol
_atom_type_description
_atom_type_scat_dispersion_real
_atom_type_scat_dispersion_imag
_atom_type_scat_source
C C 0.0181 0.0091 'International Tables Vol C Tables 4.2.6.8 and 6.1.1.4'
H H 0.0000 0.0000 'International Tables Vol C Tables 4.2.6.8 and 6.1.1.4'
B B 0.0090 0.0039 'International Tables Vol C Tables 4.2.6.8 and 6.1.1.4'
Cl Cl 0.3639 0.7018 'International Tables Vol C Tables 4.2.6.8 and 6.1.1.4'
F F 0.0727 0.0534 'International Tables Vol C Tables 4.2.6.8 and 6.1.1.4'
N N 0.0311 0.0180 'International Tables Vol C Tables 4.2.6.8 and 6.1.1.4'
O O 0.0492 0.0322 'International Tables Vol C Tables 4.2.6.8 and 6.1.1.4'

loop_
_geom_angle_atom_site_label_1
_geom_angle_atom_site_label_2
_geom_angle_atom_site_label_3
_geom_angle
_geom_angle_site_symmetry_1
_geom_angle_site_symmetry_3
_geom_angle_publ_flag
O1 B1 N1 108.70(9) . . ?
O1 B1 C13 115.27(9) . . ?
O2 B1 O1 107.05(9) . . ?
O2 B1 N1 111.16(8) . . ?
O2 B1 C13 117.73(10) . . ?
C13 B1 N1 96.31(8) . . ?
C1 O1 B1 105.86(8) . . ?
C6 O2 B1 105.94(8) . . ?
O1 C1 C2 127.74(11) . . ?
O1 C1 C6 110.63(9) . . ?
C2 C1 C6 121.63(11) . . ?
C1 C2 H2 121.5 . . ?
C1 C2 C3 117.05(11) . . ?
C3 C2 H2 121.5 . . ?
C2 C3 H3 119.3 . . ?
C4 C3 C2 121.39(11) . . ?
C4 C3 H3 119.3 . . ?
C3 C4 H4 119.5 . . ?
C3 C4 C5 121.08(11) . . ?
C5 C4 H4 119.5 . . ?
C4 C5 H5 121.5 . . ?
C6 C5 C4 117.06(11) . . ?
C6 C5 H5 121.5 . . ?
O2 C6 C1 110.40(9) . . ?
O2 C6 C5 127.85(10) . . ?
C5 C6 C1 121.72(11) . . ?
C7 N1 B1 109.64(9) . . ?
C7 N1 C14 122.79(10) . . ?
C14 N1 B1 127.55(9) . . ?
N1 C7 H7 123.3 . . ?
N1 C7 C8 113.49(10) . . ?
C8 C7 H7 123.3 . . ?
C9 C8 C7 128.77(11) . . ?
C9 C8 C13 120.61(11) . . ?
C13 C8 C7 110.62(10) . . ?
F1 C9 C8 119.68(11) . . ?
F1 C9 C10 119.60(11) . . ?
C10 C9 C8 120.71(11) . . ?
C9 C10 H10 120.8 . . ?
C9 C10 C11 118.48(11) . . ?
C11 C10 H10 120.8 . . ?
C10 C11 H11 119.1 . . ?
C10 C11 C12 121.71(11) . . ?
C12 C11 H11 119.1 . . ?
C11 C12 H12 120.3 . . ?
C13 C12 C11 119.41(11) . . ?
C13 C12 H12 120.3 . . ?
C8 C13 B1 109.81(10) . . ?
C12 C13 B1 131.05(11) . . ?
C12 C13 C8 119.07(10) . . ?
C15 C14 N1 118.60(10) . . ?
C15 C14 C19 119.49(10) . . ?
C19 C14 N1 121.91(10) . . ?
C14 C15 H15 119.8 . . ?
C16 C15 C14 120.45(11) . . ?
C16 C15 H15 119.8 . . ?
C15 C16 H16 120.6 . . ?
C17 C16 C15 118.89(11) . . ?
C17 C16 H16 120.6 . . ?
C16 C17 Cl1 118.86(9) . . ?
C16 C17 C18 121.71(11) . . ?
C18 C17 Cl1 119.43(9) . . ?
C17 C18 H18 120.4 . . ?
C17 C18 C19 119.14(11) . . ?
C19 C18 H18 120.4 . . ?
C14 C19 H19 119.9 . . ?
C18 C19 C14 120.26(11) . . ?
C18 C19 H19 119.9 . . ?

loop_
_geom_bond_atom_site_label_1
_geom_bond_atom_site_label_2
_geom_bond_distance
_geom_bond_site_symmetry_2
_geom_bond_publ_flag
B1 O1 1.4662(14) . ?
B1 O2 1.4607(14) . ?
B1 N1 1.7023(15) . ?
B1 C13 1.6029(16) . ?
O1 C1 1.3688(13) . ?
O2 C6 1.3729(13) . ?
C1 C2 1.3770(16) . ?
C1 C6 1.3928(16) . ?
C2 H2 0.9500 . ?
C2 C3 1.4016(17) . ?
C3 H3 0.9500 . ?
C3 C4 1.3850(19) . ?
C4 H4 0.9500 . ?
C4 C5 1.4039(17) . ?
C5 H5 0.9500 . ?
C5 C6 1.3775(16) . ?
N1 C7 1.2979(15) . ?
N1 C14 1.4288(14) . ?
C7 H7 0.9500 . ?
C7 C8 1.4481(16) . ?
C8 C9 1.3871(16) . ?
C8 C13 1.4040(16) . ?
C9 F1 1.3480(14) . ?
C9 C10 1.3828(18) . ?
C10 H10 0.9500 . ?
C10 C11 1.3869(19) . ?
C11 H11 0.9500 . ?
C11 C12 1.4001(17) . ?
C12 H12 0.9500 . ?
C12 C13 1.3830(16) . ?
C14 C15 1.3946(16) . ?
C14 C19 1.3949(16) . ?
C15 H15 0.9500 . ?
C15 C16 1.3885(16) . ?
C16 H16 0.9500 . ?
C16 C17 1.3823(17) . ?
C17 Cl1 1.7446(11) . ?
C17 C18 1.3831(17) . ?
C18 H18 0.9500 . ?
C18 C19 1.3867(17) . ?
C19 H19 0.9500 . ?
